data_7026538
loop_
_publ_author_name
'Dastgir, Sarim'
'Lavoie, Gino G.'

_publ_section_title
;
 Coordination study of a new class of imine imidazol-2-imine ligands to
 titanium(IV) and palladium(II).
;
_journal_issue 30
_journal_name_full 'Dalton transactions (Cambridge, England : 2003)'
_journal_page_first 6943
_journal_page_last 6946
_journal_paper_doi 10.1039/c0dt00498g
_journal_volume 39
_journal_year 2010
_chemical_formula_moiety 'C37 H49 N4, 2(C H2 Cl2), Cl'
_chemical_formula_sum 'C39 H53 Cl5 N4'
_chemical_formula_weight 755.10
_chemical_name_systematic
;
?
;
_space_group_IT_number 14
_symmetry_cell_setting monoclinic
_symmetry_space_group_name_Hall '-P 2ybc'
_symmetry_space_group_name_H-M 'P 1 21/c 1'
_atom_sites_solution_hydrogens geom
_atom_sites_solution_primary direct
_atom_sites_solution_secondary difmap
_audit_creation_method SHELXL-97
_cell_angle_alpha 90.00
_cell_angle_beta 108.0720(12)
_cell_angle_gamma 90.00
_cell_formula_units_Z 4
_cell_length_a 10.9207(3)
_cell_length_b 23.5718(6)
_cell_length_c 16.7583(4)
_cell_measurement_reflns_used 17529
_cell_measurement_temperature 150(1)
_cell_measurement_theta_max 25.0
_cell_measurement_theta_min 2.6
_cell_volume 4101.11(18)
_computing_cell_refinement 'Denzo-SMN (Otwinowski & Minor, 1997)'
_computing_data_collection 'Collect (Nonius B.V., 1997-2002)'
_computing_data_reduction Denzo-SMN
_computing_molecular_graphics 'PLATON (Spek, 2003)'
_computing_publication_material 'SHELXTL V6.1'
_computing_structure_refinement 'SHELXTL V6.1 (Sheldrick, 2008)'
_computing_structure_solution 'SIR-92 (Altomare et al., 1994)'
_diffrn_ambient_temperature 150(1)
_diffrn_detector_area_resol_mean 9
_diffrn_measured_fraction_theta_full 0.991
_diffrn_measured_fraction_theta_max 0.991
_diffrn_measurement_device_type 'Nonius KappaCCD'
_diffrn_measurement_method '\f scans and \w scans with \k offsets'
_diffrn_radiation_monochromator graphite
_diffrn_radiation_source 'fine-focus sealed tube'
_diffrn_radiation_type MoK\a
_diffrn_radiation_wavelength 0.71073
_diffrn_reflns_av_R_equivalents 0.0516
_diffrn_reflns_av_sigmaI/netI 0.0553
_diffrn_reflns_limit_h_max 12
_diffrn_reflns_limit_h_min -12
_diffrn_reflns_limit_k_max 28
_diffrn_reflns_limit_k_min -27
_diffrn_reflns_limit_l_max 19
_diffrn_reflns_limit_l_min -19
_diffrn_reflns_number 17529
_diffrn_reflns_theta_full 25.00
_diffrn_reflns_theta_max 25.00
_diffrn_reflns_theta_min 2.56
_exptl_absorpt_coefficient_mu 0.385
_exptl_absorpt_correction_T_max 0.935
_exptl_absorpt_correction_T_min 0.522
_exptl_absorpt_correction_type multi-scan
_exptl_absorpt_process_details
;
multi-scan from symmetry-related measurements
Sortav (Blessing 1995)
;
_exptl_crystal_colour colourless
_exptl_crystal_density_diffrn 1.223
_exptl_crystal_density_method 'not measured'
_exptl_crystal_description plate
_exptl_crystal_F_000 1600
_exptl_crystal_size_max 0.60
_exptl_crystal_size_mid 0.40
_exptl_crystal_size_min 0.20
_refine_diff_density_max 0.955
_refine_diff_density_min -0.438
_refine_diff_density_rms 0.065
_refine_ls_extinction_method none
_refine_ls_goodness_of_fit_ref 1.094
_refine_ls_hydrogen_treatment mixed
_refine_ls_matrix_type full
_refine_ls_number_parameters 473
_refine_ls_number_reflns 7134
_refine_ls_number_restraints 18
_refine_ls_restrained_S_all 1.093
_refine_ls_R_factor_all 0.1010
_refine_ls_R_factor_gt 0.0720
_refine_ls_shift/su_max 0.000
_refine_ls_shift/su_mean 0.000
_refine_ls_structure_factor_coef Fsqd
_refine_ls_weighting_details 'calc w=1/[\s^2^(Fo^2^)+(0.0730P)^2^+7.5468P] where P=(Fo^2^+2Fc^2^)/3'
_refine_ls_weighting_scheme calc
_refine_ls_wR_factor_gt 0.1850
_refine_ls_wR_factor_ref 0.2027
_reflns_number_gt 5139
_reflns_number_total 7134
_reflns_threshold_expression I>2\s(I)
_cod_data_source_file c0dt00498g.txt
_cod_data_source_block k09161
_cod_depositor_comments
;
The following automatic conversions were performed:

'_symmetry_cell_setting' value 'Monoclinic' changed to 'monoclinic'
according to /home/saulius/struct/CIF-dictionaries/cif_core.dic
dictionary named 'cif_core.dic' version 2.4.2 from 2011-04-26.

Automatic conversion script
Id: cif_fix_values 1891 2012-01-12 08:04:46Z andrius 
;
_cod_original_sg_symbol_H-M 'P 21/c'
_cod_database_code 7026538

loop_
_symmetry_equiv_pos_as_xyz
'x, y, z'
'-x, y+1/2, -z+1/2'
'-x, -y, -z'
'x, -y-1/2, z-1/2'

loop_
_atom_site_label
_atom_site_type_symbol
_atom_site_fract_x
_atom_site_fract_y
_atom_site_fract_z
_atom_site_U_iso_or_equiv
_atom_site_adp_type
_atom_site_occupancy
_atom_site_symmetry_multiplicity
_atom_site_calc_flag
_atom_site_refinement_flags
_atom_site_disorder_assembly
_atom_site_disorder_group
N1 N 0.4623(3) 0.66150(12) 0.17532(18) 0.0291(7) Uani 1 1 d . . .
N2 N 0.5171(3) 0.67585(12) 0.31009(18) 0.0301(7) Uani 1 1 d . . .
N3 N 0.4129(3) 0.58820(12) 0.26255(18) 0.0297(7) Uani 1 1 d . . .
N4 N 0.3807(3) 0.49247(14) 0.2517(2) 0.0340(7) Uani 1 1 d . . .
H4N H 0.406(4) 0.4596(19) 0.242(3) 0.037(11) Uiso 1 1 d . . .
C1 C 0.4667(3) 0.63703(15) 0.2492(2) 0.0279(8) Uani 1 1 d . . .
C2 C 0.5096(4) 0.71685(16) 0.1903(2) 0.0334(9) Uani 1 1 d . . .
H2A H 0.5163 0.7433 0.1491 0.040 Uiso 1 1 calc R . .
C3 C 0.5438(4) 0.72602(16) 0.2736(2) 0.0347(9) Uani 1 1 d . . .
H3A H 0.5791 0.7599 0.3021 0.042 Uiso 1 1 calc R . .
C4 C 0.4499(3) 0.53786(15) 0.2467(2) 0.0299(8) Uani 1 1 d . . .
C5 C 0.5708(4) 0.52616(17) 0.2233(3) 0.0434(10) Uani 1 1 d . . .
H5A H 0.6334 0.5566 0.2452 0.065 Uiso 1 1 calc R . .
H5B H 0.5493 0.5245 0.1620 0.065 Uiso 1 1 calc R . .
H5C H 0.6078 0.4898 0.2475 0.065 Uiso 1 1 calc R . .
C6 C 0.2554(4) 0.49549(16) 0.2632(2) 0.0330(8) Uani 1 1 d . . .
C7 C 0.1488(4) 0.48530(17) 0.1931(3) 0.0389(9) Uani 1 1 d . . .
C8 C 0.0279(4) 0.48823(19) 0.2044(3) 0.0490(11) Uani 1 1 d . . .
H8A H -0.0468 0.4821 0.1577 0.059 Uiso 1 1 calc R . .
C9 C 0.0143(5) 0.4999(2) 0.2819(3) 0.0543(12) Uani 1 1 d . . .
H9A H -0.0693 0.5012 0.2881 0.065 Uiso 1 1 calc R . .
C10 C 0.1201(4) 0.50951(19) 0.3497(3) 0.0480(11) Uani 1 1 d . . .
H10A H 0.1094 0.5181 0.4025 0.058 Uiso 1 1 calc R . .
C11 C 0.2446(4) 0.50684(16) 0.3423(2) 0.0365(9) Uani 1 1 d . . .
C12 C 0.1646(4) 0.47188(19) 0.1093(3) 0.0477(11) Uani 1 1 d . . .
H12A H 0.0797 0.4697 0.0669 0.072 Uiso 1 1 calc R . .
H12B H 0.2089 0.4354 0.1125 0.072 Uiso 1 1 calc R . .
H12C H 0.2156 0.5018 0.0940 0.072 Uiso 1 1 calc R . .
C13 C 0.3613(4) 0.51577(19) 0.4172(3) 0.0447(10) Uani 1 1 d . . .
H13A H 0.4265 0.4872 0.4173 0.067 Uiso 1 1 calc R . .
H13B H 0.3372 0.5123 0.4687 0.067 Uiso 1 1 calc R . .
H13C H 0.3965 0.5537 0.4145 0.067 Uiso 1 1 calc R . .
C14 C 0.4024(3) 0.63708(15) 0.0930(2) 0.0304(8) Uani 1 1 d . . .
C15 C 0.2675(4) 0.63109(16) 0.0656(2) 0.0325(8) Uani 1 1 d . . .
C16 C 0.2129(4) 0.60660(17) -0.0130(2) 0.0386(9) Uani 1 1 d . . .
H16A H 0.1224 0.6008 -0.0332 0.046 Uiso 1 1 calc R . .
C17 C 0.2882(4) 0.59050(18) -0.0623(2) 0.0431(10) Uani 1 1 d . . .
H17A H 0.2488 0.5735 -0.1155 0.052 Uiso 1 1 calc R . .
C18 C 0.4190(4) 0.59890(17) -0.0349(2) 0.0385(9) Uani 1 1 d . . .
H18A H 0.4687 0.5888 -0.0703 0.046 Uiso 1 1 calc R . .
C19 C 0.4799(4) 0.62194(16) 0.0437(2) 0.0338(9) Uani 1 1 d . . .
C20 C 0.1841(4) 0.65469(19) 0.1160(3) 0.0421(10) Uani 1 1 d . . .
H20A H 0.2306 0.6473 0.1767 0.051 Uiso 1 1 calc R . .
C21 C 0.0526(4) 0.6273(2) 0.0961(3) 0.0509(11) Uani 1 1 d . . .
H21A H 0.0623 0.5859 0.0996 0.076 Uiso 1 1 calc R . .
H21B H 0.0001 0.6380 0.0393 0.076 Uiso 1 1 calc R . .
H21C H 0.0103 0.6402 0.1366 0.076 Uiso 1 1 calc R . .
C22 C 0.1691(5) 0.7189(2) 0.1050(4) 0.0671(15) Uani 1 1 d . . .
H22A H 0.1236 0.7338 0.1426 0.101 Uiso 1 1 calc R . .
H22B H 0.1196 0.7276 0.0467 0.101 Uiso 1 1 calc R . .
H22C H 0.2543 0.7365 0.1186 0.101 Uiso 1 1 calc R . .
C23 C 0.6246(4) 0.63217(17) 0.0705(2) 0.0375(9) Uani 1 1 d . . .
H23A H 0.6542 0.6417 0.1317 0.045 Uiso 1 1 calc R . .
C24 C 0.6552(4) 0.68275(19) 0.0222(3) 0.0445(10) Uani 1 1 d . . .
H24A H 0.6088 0.7164 0.0317 0.067 Uiso 1 1 calc R . .
H24B H 0.6282 0.6740 -0.0380 0.067 Uiso 1 1 calc R . .
H24C H 0.7480 0.6902 0.0418 0.067 Uiso 1 1 calc R . .
C25 C 0.6986(4) 0.5799(2) 0.0571(3) 0.0513(11) Uani 1 1 d . . .
H25A H 0.6743 0.5471 0.0848 0.077 Uiso 1 1 calc R . .
H25B H 0.7913 0.5867 0.0811 0.077 Uiso 1 1 calc R . .
H25C H 0.6777 0.5723 -0.0031 0.077 Uiso 1 1 calc R . .
C26 C 0.5310(4) 0.66711(15) 0.3974(2) 0.0312(8) Uani 1 1 d . A .
C27 C 0.4236(4) 0.67777(17) 0.4244(2) 0.0360(9) Uani 1 1 d . . .
C28 C 0.4381(4) 0.66713(18) 0.5081(3) 0.0449(10) Uani 1 1 d . . .
H28A H 0.3679 0.6742 0.5290 0.054 Uiso 1 1 calc R . .
C29 C 0.5531(4) 0.64634(19) 0.5623(3) 0.0459(11) Uani 1 1 d . . .
H29A H 0.5599 0.6382 0.6190 0.055 Uiso 1 1 calc R . .
C30 C 0.6574(4) 0.63754(18) 0.5338(2) 0.0436(10) Uani 1 1 d . A .
H30A H 0.7360 0.6240 0.5716 0.052 Uiso 1 1 calc R . .
C31 C 0.6494(4) 0.64814(16) 0.4510(2) 0.0355(9) Uani 1 1 d . . .
C32 C 0.7675(4) 0.64066(15) 0.4214(3) 0.0459(10) Uani 1 1 d D A 1
H32 H 0.7378 0.6442 0.3588 0.055 Uiso 0.87(4) 1 calc PR B 1
C33 C 0.8310(15) 0.5833(4) 0.4427(9) 0.074(3) Uani 0.87(4) 1 d PD A 1
H33A H 0.8741 0.5810 0.5034 0.111 Uiso 0.87(4) 1 calc PR B 1
H33B H 0.8947 0.5783 0.4130 0.111 Uiso 0.87(4) 1 calc PR B 1
H33C H 0.7656 0.5535 0.4257 0.111 Uiso 0.87(4) 1 calc PR B 1
C34 C 0.8634(10) 0.6879(6) 0.4559(11) 0.082(4) Uani 0.87(4) 1 d PD A 1
H34A H 0.8832 0.6898 0.5170 0.123 Uiso 0.87(4) 1 calc PR B 1
H34B H 0.8264 0.7241 0.4311 0.123 Uiso 0.87(4) 1 calc PR B 1
H34C H 0.9426 0.6805 0.4418 0.123 Uiso 0.87(4) 1 calc PR B 1
H32A H 0.7524 0.6576 0.3644 0.055 Uiso 0.13(4) 1 calc PR B 2
C33A C 0.791(5) 0.5774(5) 0.420(3) 0.035(13) Uiso 0.13(4) 1 d PD A 2
H33D H 0.8132 0.5624 0.4775 0.052 Uiso 0.13(4) 1 calc PR B 2
H33E H 0.8625 0.5703 0.3976 0.052 Uiso 0.13(4) 1 calc PR B 2
H33F H 0.7133 0.5586 0.3848 0.052 Uiso 0.13(4) 1 calc PR B 2
C34A C 0.882(3) 0.668(3) 0.485(3) 0.054(15) Uiso 0.13(4) 1 d PD A 2
H34D H 0.8540 0.7032 0.5060 0.082 Uiso 0.13(4) 1 calc PR B 2
H34E H 0.9478 0.6771 0.4586 0.082 Uiso 0.13(4) 1 calc PR B 2
H34F H 0.9175 0.6420 0.5321 0.082 Uiso 0.13(4) 1 calc PR B 2
C35 C 0.2989(4) 0.70130(18) 0.3660(3) 0.0431(10) Uani 1 1 d . . .
H35A H 0.3026 0.6975 0.3073 0.052 Uiso 1 1 calc R . .
C36 C 0.2882(6) 0.7638(2) 0.3828(4) 0.0773(17) Uani 1 1 d . . .
H36A H 0.3676 0.7831 0.3828 0.116 Uiso 1 1 calc R . .
H36B H 0.2748 0.7688 0.4376 0.116 Uiso 1 1 calc R . .
H36C H 0.2151 0.7801 0.3389 0.116 Uiso 1 1 calc R . .
C37 C 0.1821(5) 0.6687(3) 0.3707(5) 0.088(2) Uani 1 1 d . . .
H37A H 0.1868 0.6296 0.3522 0.132 Uiso 1 1 calc R . .
H37B H 0.1038 0.6868 0.3343 0.132 Uiso 1 1 calc R . .
H37C H 0.1799 0.6687 0.4287 0.132 Uiso 1 1 calc R . .
Cl1 Cl 0.45722(10) 0.37094(4) 0.21530(6) 0.0416(3) Uani 1 1 d . . .
Cl2 Cl 0.84644(18) 0.76292(15) 0.20209(17) 0.0689(8) Uani 0.836(8) 1 d PD C 1
Cl3 Cl 0.9382(3) 0.82391(11) 0.35776(13) 0.0838(11) Uani 0.836(8) 1 d PD C 1
C38 C 0.8366(6) 0.8246(4) 0.2557(3) 0.0537(17) Uani 0.836(8) 1 d PD C 1
H38A H 0.8588 0.8573 0.2257 0.064 Uiso 0.836(8) 1 calc PR C 1
H38B H 0.7469 0.8298 0.2561 0.064 Uiso 0.836(8) 1 calc PR C 1
Cl2A Cl 0.8898(14) 0.8001(8) 0.3748(8) 0.092(4) Uiso 0.164(8) 1 d PD C 2
Cl3A Cl 0.8529(11) 0.7387(6) 0.2249(8) 0.069(4) Uiso 0.164(8) 1 d PD C 2
C38A C 0.843(6) 0.8050(10) 0.2665(9) 0.08(2) Uiso 0.164(8) 1 d PD C 2
H38C H 0.7532 0.8192 0.2452 0.100 Uiso 0.164(8) 1 calc PR C 2
H38D H 0.8994 0.8320 0.2493 0.100 Uiso 0.164(8) 1 calc PR C 2
Cl4 Cl 0.78956(18) 0.43152(7) 0.40755(10) 0.0854(5) Uani 1 1 d D D 1
Cl5 Cl 0.8793(3) 0.36441(11) 0.2934(2) 0.0799(11) Uani 0.890(11) 1 d PD D 1
C39 C 0.7763(5) 0.3687(2) 0.3527(3) 0.0688(15) Uani 1 1 d D D 1
H39A H 0.7941 0.3368 0.3930 0.083 Uiso 0.890(11) 1 calc PR D 1
H39B H 0.6866 0.3647 0.3153 0.083 Uiso 0.890(11) 1 calc PR D 1
Cl5A Cl 0.9199(15) 0.3499(10) 0.338(2) 0.099(8) Uiso 0.110(11) 1 d PD D 2
H39C H 0.7487 0.3382 0.3840 0.083 Uiso 0.110(11) 1 calc PR D 2
H39D H 0.7094 0.3728 0.2975 0.083 Uiso 0.110(11) 1 calc PR D 2

loop_
_atom_site_aniso_label
_atom_site_aniso_U_11
_atom_site_aniso_U_22
_atom_site_aniso_U_33
_atom_site_aniso_U_23
_atom_site_aniso_U_13
_atom_site_aniso_U_12
N1 0.0297(16) 0.0289(16) 0.0286(16) -0.0012(13) 0.0086(13) -0.0023(12)
N2 0.0332(17) 0.0286(16) 0.0293(16) -0.0039(13) 0.0110(13) -0.0049(13)
N3 0.0308(16) 0.0270(16) 0.0341(16) 0.0003(13) 0.0140(13) -0.0039(13)
N4 0.0327(18) 0.0252(17) 0.047(2) -0.0052(15) 0.0158(15) -0.0028(14)
C1 0.0257(18) 0.0282(19) 0.0313(19) -0.0037(16) 0.0109(15) 0.0002(14)
C2 0.038(2) 0.029(2) 0.035(2) 0.0026(17) 0.0148(17) -0.0050(16)
C3 0.038(2) 0.0257(19) 0.040(2) 0.0011(17) 0.0116(17) -0.0056(16)
C4 0.0273(19) 0.032(2) 0.0296(19) -0.0003(16) 0.0076(15) -0.0004(15)
C5 0.034(2) 0.036(2) 0.068(3) 0.000(2) 0.027(2) 0.0016(17)
C6 0.032(2) 0.0289(19) 0.039(2) 0.0004(17) 0.0126(17) -0.0054(15)
C7 0.038(2) 0.036(2) 0.041(2) -0.0007(18) 0.0105(18) -0.0070(17)
C8 0.035(2) 0.051(3) 0.058(3) -0.003(2) 0.010(2) -0.0112(19)
C9 0.043(3) 0.058(3) 0.069(3) 0.003(2) 0.027(2) -0.009(2)
C10 0.050(3) 0.050(3) 0.053(3) -0.002(2) 0.029(2) -0.007(2)
C11 0.044(2) 0.029(2) 0.039(2) 0.0029(17) 0.0179(18) -0.0009(17)
C12 0.049(3) 0.048(3) 0.042(2) -0.005(2) 0.009(2) -0.010(2)
C13 0.052(3) 0.045(2) 0.035(2) 0.0001(19) 0.0110(19) -0.003(2)
C14 0.031(2) 0.0283(19) 0.0308(19) -0.0014(16) 0.0077(15) -0.0030(15)
C15 0.031(2) 0.032(2) 0.034(2) 0.0030(17) 0.0090(16) -0.0040(16)
C16 0.033(2) 0.042(2) 0.037(2) 0.0026(18) 0.0049(17) -0.0082(17)
C17 0.048(3) 0.047(2) 0.030(2) -0.0040(19) 0.0070(18) -0.011(2)
C18 0.040(2) 0.042(2) 0.036(2) -0.0022(18) 0.0154(18) -0.0040(18)
C19 0.037(2) 0.033(2) 0.032(2) -0.0017(17) 0.0119(16) -0.0023(16)
C20 0.033(2) 0.051(3) 0.042(2) -0.002(2) 0.0114(18) -0.0002(18)
C21 0.034(2) 0.063(3) 0.058(3) 0.001(2) 0.017(2) -0.002(2)
C22 0.051(3) 0.053(3) 0.104(4) -0.009(3) 0.033(3) -0.002(2)
C23 0.032(2) 0.046(2) 0.035(2) -0.0029(18) 0.0129(17) -0.0016(17)
C24 0.043(2) 0.050(3) 0.042(2) -0.004(2) 0.0157(19) -0.013(2)
C25 0.044(3) 0.053(3) 0.064(3) -0.004(2) 0.028(2) 0.000(2)
C26 0.039(2) 0.0307(19) 0.0271(19) -0.0047(16) 0.0140(16) -0.0048(16)
C27 0.040(2) 0.035(2) 0.036(2) -0.0073(17) 0.0153(17) -0.0056(17)
C28 0.051(3) 0.048(3) 0.044(2) -0.008(2) 0.026(2) -0.010(2)
C29 0.061(3) 0.047(3) 0.030(2) -0.0007(19) 0.016(2) -0.010(2)
C30 0.048(3) 0.045(2) 0.032(2) 0.0008(19) 0.0050(19) 0.0008(19)
C31 0.037(2) 0.034(2) 0.034(2) -0.0042(17) 0.0099(17) -0.0024(17)
C32 0.038(2) 0.056(3) 0.044(2) -0.002(2) 0.0137(19) 0.005(2)
C33 0.065(7) 0.073(5) 0.082(6) 0.004(4) 0.022(5) 0.022(4)
C34 0.061(5) 0.086(7) 0.115(8) -0.025(7) 0.049(5) -0.023(4)
C32A 0.038(2) 0.056(3) 0.044(2) -0.002(2) 0.0137(19) 0.005(2)
C35 0.041(2) 0.044(2) 0.047(2) -0.008(2) 0.0171(19) 0.0001(19)
C36 0.081(4) 0.057(3) 0.083(4) -0.002(3) 0.008(3) 0.017(3)
C37 0.031(3) 0.082(4) 0.139(6) 0.036(4) 0.009(3) -0.001(3)
Cl1 0.0524(6) 0.0316(5) 0.0464(6) -0.0016(4) 0.0237(5) 0.0005(4)
Cl2 0.0623(11) 0.0801(18) 0.0621(12) -0.0166(13) 0.0163(8) -0.0105(10)
Cl3 0.0936(18) 0.0742(15) 0.0568(12) -0.0122(10) -0.0155(10) 0.0112(13)
C38 0.032(3) 0.070(5) 0.055(4) 0.006(3) 0.009(3) 0.011(3)
Cl4 0.1180(13) 0.0656(9) 0.0808(10) -0.0077(8) 0.0425(9) 0.0084(8)
Cl5 0.0880(16) 0.0856(14) 0.083(2) -0.0089(12) 0.0515(15) -0.0071(11)
C39 0.057(3) 0.060(3) 0.096(4) -0.003(3) 0.032(3) 0.000(3)
Cl4A 0.1180(13) 0.0656(9) 0.0808(10) -0.0077(8) 0.0425(9) 0.0084(8)
C39A 0.057(3) 0.060(3) 0.096(4) -0.003(3) 0.032(3) 0.000(3)

loop_
_atom_type_symbol
_atom_type_description
_atom_type_scat_dispersion_real
_atom_type_scat_dispersion_imag
_atom_type_scat_source
C C 0.0033 0.0016 'International Tables Vol C Tables 4.2.6.8 and 6.1.1.4'
H H 0.0000 0.0000 'International Tables Vol C Tables 4.2.6.8 and 6.1.1.4'
Cl Cl 0.1484 0.1585 'International Tables Vol C Tables 4.2.6.8 and 6.1.1.4'
N N 0.0061 0.0033 'International Tables Vol C Tables 4.2.6.8 and 6.1.1.4'

loop_
_geom_angle_atom_site_label_1
_geom_angle_atom_site_label_2
_geom_angle_atom_site_label_3
_geom_angle
C1 N1 C2 109.1(3)
C1 N1 C14 125.3(3)
C2 N1 C14 125.1(3)
C1 N2 C3 109.4(3)
C1 N2 C26 124.1(3)
C3 N2 C26 126.4(3)
C4 N3 C1 124.4(3)
C4 N4 C6 123.5(3)
N3 C1 N1 128.7(3)
N3 C1 N2 123.4(3)
N1 C1 N2 107.0(3)
C3 C2 N1 107.7(3)
C2 C3 N2 106.8(3)
N3 C4 N4 120.0(3)
N3 C4 C5 124.6(3)
N4 C4 C5 115.4(3)
C11 C6 C7 122.6(4)
C11 C6 N4 120.1(3)
C7 C6 N4 117.3(3)
C8 C7 C6 117.2(4)
C8 C7 C12 121.7(4)
C6 C7 C12 121.1(4)
C9 C8 C7 121.4(4)
C10 C9 C8 120.4(4)
C9 C10 C11 120.8(4)
C6 C11 C10 117.6(4)
C6 C11 C13 121.5(4)
C10 C11 C13 121.0(4)
C19 C14 C15 123.0(3)
C19 C14 N1 119.0(3)
C15 C14 N1 117.9(3)
C16 C15 C14 116.7(3)
C16 C15 C20 121.4(3)
C14 C15 C20 121.8(3)
C17 C16 C15 121.2(4)
C18 C17 C16 120.6(4)
C17 C18 C19 121.1(4)
C18 C19 C14 117.4(4)
C18 C19 C23 119.3(3)
C14 C19 C23 123.2(3)
C21 C20 C15 114.2(4)
C21 C20 C22 109.7(4)
C15 C20 C22 110.8(4)
C19 C23 C25 112.1(3)
C19 C23 C24 110.1(3)
C25 C23 C24 109.7(3)
C31 C26 C27 123.2(3)
C31 C26 N2 118.9(3)
C27 C26 N2 117.8(3)
C28 C27 C26 116.7(4)
C28 C27 C35 121.2(4)
C26 C27 C35 122.1(3)
C27 C28 C29 121.3(4)
C30 C29 C28 120.2(4)
C29 C30 C31 121.1(4)
C30 C31 C26 117.3(4)
C30 C31 C32 120.4(4)
C26 C31 C32 122.2(3)
C33 C32 C34 110.8(6)
C33 C32 C31 113.5(5)
C34 C32 C31 110.1(4)
C36 C35 C37 111.7(4)
C36 C35 C27 110.0(4)
C37 C35 C27 112.6(4)
Cl3 C38 Cl2 112.4(5)
Cl3A C38A Cl2A 109.0(11)
Cl5 C39 Cl4 113.4(3)

loop_
_geom_bond_atom_site_label_1
_geom_bond_atom_site_label_2
_geom_bond_distance
N1 C1 1.353(5)
N1 C2 1.397(5)
N1 C14 1.450(5)
N2 C1 1.354(5)
N2 C3 1.403(5)
N2 C26 1.438(5)
N3 C4 1.307(5)
N3 C1 1.343(5)
N4 C4 1.328(5)
N4 C6 1.441(5)
C2 C3 1.345(5)
C4 C5 1.515(5)
C6 C11 1.394(5)
C6 C7 1.394(5)
C7 C8 1.392(6)
C7 C12 1.501(6)
C8 C9 1.381(7)
C9 C10 1.365(7)
C10 C11 1.404(6)
C11 C13 1.501(6)
C14 C19 1.399(5)
C14 C15 1.407(5)
C15 C16 1.392(5)
C15 C20 1.527(6)
C16 C17 1.388(6)
C17 C18 1.372(6)
C18 C19 1.389(5)
C19 C23 1.522(5)
C20 C21 1.515(6)
C20 C22 1.527(7)
C23 C25 1.528(6)
C23 C24 1.536(6)
C26 C31 1.399(5)
C26 C27 1.404(5)
C27 C28 1.386(6)
C27 C35 1.515(6)
C28 C29 1.391(6)
C29 C30 1.380(6)
C30 C31 1.387(6)
C31 C32 1.528(6)
C32 C33 1.511(5)
C32 C34 1.516(5)
C35 C36 1.512(7)
C35 C37 1.512(7)
Cl2 C38 1.730(6)
Cl3 C38 1.727(5)
Cl2A C38A 1.729(7)
Cl3A C38A 1.729(7)
Cl4 C39 1.724(4)
Cl5 C39 1.721(4)

loop_
_geom_hbond_atom_site_label_D
_geom_hbond_atom_site_label_H
_geom_hbond_atom_site_label_A
_geom_hbond_distance_DH
_geom_hbond_distance_HA
_geom_hbond_distance_DA
_geom_hbond_angle_DHA
N4 H4N Cl1 0.86(4) 2.24(5) 3.098(4) 175(4)
